data_1547669
loop_
_publ_author_name
'Ghosh, Pokhraj'
'Ding, Shengda'
'Chupik, Rachel B.'
'Quiroz, Manuel'
'Hsieh, Chung-Hung'
'Bhuvanesh, Nattamai'
'Hall, Michael B.'
'Darensbourg, Marcetta Y.'

_publ_section_title
;
 A Matrix of Heterobimetallic Complexes for Interrogation of Hydrogen
 Evolution Reaction Electrocatalysts
;
_journal_name_full 'Chem. Sci.'
_journal_paper_doi 10.1039/C7SC03378H
_journal_year 2017
_chemical_formula_moiety 'C20 H39 Fe2 N8 Ni2 O4 S4, 0.36(H2 O), 2(C H2 Cl2), 1.77(B F4)'
_chemical_formula_sum 'C22 H43.73 B1.77 Cl4 F7.08 Fe2 N8 Ni2 O4.36 S4'
_chemical_formula_weight 1143.02
_chemical_name_systematic
;
 ?
;
_space_group_crystal_system triclinic
_space_group_IT_number 2
_space_group_name_Hall '-P 1'
_space_group_name_H-M_alt 'P -1'
_symmetry_space_group_name_Hall '-P 1'
_symmetry_space_group_name_H-M 'P -1'
_atom_sites_solution_hydrogens mixed
_audit_block_doi 10.5517/ccdc.csd.cc142wjm
_audit_creation_date 2015-01-23
_audit_creation_method
;
Olex2 1.2-beta
(compiled 2014.10.22 svn.r3046 for OlexSys, GUI svn.r4928)
;
_audit_update_record
;
2015-01-24 deposited with the CCDC.
2017-10-12 downloaded from the CCDC.
;
_cell_angle_alpha 99.860(2)
_cell_angle_beta 104.520(3)
_cell_angle_gamma 105.715(2)
_cell_formula_units_Z 2
_cell_length_a 11.6249(9)
_cell_length_b 14.1066(11)
_cell_length_c 14.2931(11)
_cell_measurement_reflns_used 9973
_cell_measurement_temperature 110(2)
_cell_measurement_theta_max 37.148
_cell_measurement_theta_min 2.657
_cell_volume 2111.1(3)
_computing_cell_refinement 'SAINT v8.27A (Bruker, 2012)'
_computing_data_reduction 'SAINT v8.27A (Bruker, 2012)'
_computing_molecular_graphics 'Olex2 (Dolomanov et al., 2009)'
_computing_publication_material 'Olex2 (Dolomanov et al., 2009)'
_computing_structure_refinement 'XL (Sheldrick, 2008)'
_diffrn_ambient_temperature 110(2)
_diffrn_measured_fraction_theta_full 0.999
_diffrn_measured_fraction_theta_max 0.964
_diffrn_measurement_device_type 'Bruker APEX-II CCD'
_diffrn_measurement_method '\f and \w scans'
_diffrn_radiation_monochromator graphite
_diffrn_radiation_type MoK\a
_diffrn_radiation_wavelength 0.71073
_diffrn_reflns_av_R_equivalents 0.0448
_diffrn_reflns_av_unetI/netI 0.0352
_diffrn_reflns_Laue_measured_fraction_full 0.999
_diffrn_reflns_Laue_measured_fraction_max 0.964
_diffrn_reflns_limit_h_max 20
_diffrn_reflns_limit_h_min -20
_diffrn_reflns_limit_k_max 24
_diffrn_reflns_limit_k_min -24
_diffrn_reflns_limit_l_max 24
_diffrn_reflns_limit_l_min -25
_diffrn_reflns_number 120215
_diffrn_reflns_point_group_measured_fraction_full 0.999
_diffrn_reflns_point_group_measured_fraction_max 0.964
_diffrn_reflns_theta_full 25.242
_diffrn_reflns_theta_max 38.680
_diffrn_reflns_theta_min 1.523
_diffrn_standards_number 0
_exptl_absorpt_coefficient_mu 2.076
_exptl_absorpt_correction_T_max 0.8685
_exptl_absorpt_correction_T_min 0.3427
_exptl_absorpt_correction_type multi-scan
_exptl_absorpt_process_details
;
SADABS-2012/1 (Bruker,2012) was used for absorption correction.
wR2(int) was 0.0938 before and 0.0484 after correction.
The Ratio of minimum to maximum transmission is 0.3946.
The \l/2 correction factor is 0.0015.
;
_exptl_crystal_colour green
_exptl_crystal_colour_primary green
_exptl_crystal_density_diffrn 1.798
_exptl_crystal_description block
_exptl_crystal_F_000 1158
_exptl_crystal_size_max 0.708
_exptl_crystal_size_mid 0.499
_exptl_crystal_size_min 0.146
_refine_diff_density_max 1.504
_refine_diff_density_min -0.973
_refine_diff_density_rms 0.122
_refine_ls_extinction_method none
_refine_ls_goodness_of_fit_ref 1.025
_refine_ls_hydrogen_treatment mixed
_refine_ls_matrix_type full
_refine_ls_number_parameters 597
_refine_ls_number_reflns 23189
_refine_ls_number_restraints 238
_refine_ls_restrained_S_all 1.025
_refine_ls_R_factor_all 0.0651
_refine_ls_R_factor_gt 0.0410
_refine_ls_shift/su_max 0.001
_refine_ls_shift/su_mean 0.000
_refine_ls_structure_factor_coef Fsqd
_refine_ls_weighting_details 'w=1/[\s^2^(Fo^2^)+(0.0607P)^2^+1.7770P] where P=(Fo^2^+2Fc^2^)/3'
_refine_ls_weighting_scheme calc
_refine_ls_wR_factor_gt 0.1102
_refine_ls_wR_factor_ref 0.1255
_reflns_Friedel_coverage 0.000
_reflns_number_gt 17077
_reflns_number_total 23189
_reflns_threshold_expression 'I > 2\s(I)'
_cod_data_source_file c7sc03378h2.cif
_cod_data_source_block temp
_cod_database_code 1547669
_shelxl_version_number 2014-3
_shelx_space_group_comment
;
The symmetry employed for this shelxl refinement is uniquely defined
by the following loop, which should always be used as a source of
symmetry information in preference to the above space-group names.
They are only intended as comments.
;
_shelx_estimated_absorpt_t_max 0.751
_shelx_estimated_absorpt_t_min 0.321
_olex2_refinement_description
;
1. Fixed Uiso
 At 1.2 times of:
  All C(H) groups, All C(H,H) groups
 At 1.5 times of:
  All O(H,H) groups
2. Restrained distances
 Cl3S-C1T \\sim Cl3S-C1S \\sim Cl2S-C1S \\sim Cl2T-C1T
 with sigma of 0.01
3. Uiso/Uaniso restraints and constraints
Cl3S \\sim C1S \\sim Cl2S \\sim C1T \\sim Cl2T: within 1.7A with sigma of 0.01
and sigma for terminal atoms of 0.02
B2 \\sim F5 \\sim F6 \\sim F7 \\sim F8 \\sim B2A \\sim F5A \\sim F6A \\sim F7A
\\sim F8A: within 1.7A with sigma of 0.01 and sigma for terminal atoms of 0.02
4. Rigid body (RIGU) restrains
 Cl3S, C1S, Cl2S, C1T, Cl2T
 with sigma for 1-2 distances of 0.01 and sigma for 1-3 distances of 0.01
 B2, F5, F6, F7, F8, B2A, F5A, F6A, F7A, F8A
 with sigma for 1-2 distances of 0.01 and sigma for 1-3 distances of 0.01
5. Same fragment restrains
{B2, F5, F6, F7, F8} sigma for 1-2: 0.01, 1-3: 0.04
as
{B2A, F5A, F6A, F7A, F8A}
6. Others
 Sof(C1T)=Sof(H1TA)=Sof(H1TB)=Sof(Cl2T)=1-FVAR(1)
 Sof(C1S)=Sof(H1SA)=Sof(H1SB)=Sof(Cl2S)=FVAR(1)
 Sof(B2A)=Sof(F5A)=Sof(F6A)=Sof(F7A)=Sof(F8A)=0.77*(1-FVAR(3))
 Sof(B2)=Sof(F5)=Sof(F6)=Sof(F7)=Sof(F8)=0.77*FVAR(3)
 Fixed Sof: O9(0.25) H9C(0.25) H9D(0.25) O5(0.11418) H5C(0.11418) H5D(0.11418)
7.a Free rotating group:
 O9(H9C,H9D), O5(H5C,H5D)
7.b Secondary CH2 refined with riding coordinates:
 C1(H1A,H1B), C2(H2A,H2B), C4(H4A,H4B), C5(H5A,H5B), C6(H6A,H6B), C7(H7A,H7B),
 C8(H8A,H8B), C9(H9A,H9B), C10(H10A,H10B), C11(H11A,H11B), C12(H12A,H12B),
 C13(H13A,H13B), C14(H14A,H14B), C15(H15A,H15B), C16(H16A,H16B), C17(H17A,H17B),
  C18(H18A,H18B), C19(H19A,H19B), C20(H20A,H20B), C1S(H1SA,H1SB), C5S(H5SA,
 H5SB), C1T(H1TA,H1TB)
;
_olex2_submission_special_instructions 'No special instructions were received'

loop_
_space_group_symop_operation_xyz
'x, y, z'
'-x, -y, -z'

loop_
_atom_site_label
_atom_site_type_symbol
_atom_site_fract_x
_atom_site_fract_y
_atom_site_fract_z
_atom_site_U_iso_or_equiv
_atom_site_adp_type
_atom_site_occupancy
_atom_site_site_symmetry_order
_atom_site_calc_flag
_atom_site_refinement_flags_posn
_atom_site_refinement_flags_adp
_atom_site_refinement_flags_occupancy
_atom_site_disorder_assembly
_atom_site_disorder_group
Ni1 Ni 0.16439(2) 0.50519(2) 0.16047(2) 0.01477(4) Uani 1 1 d . . . . .
Ni2 Ni 0.17619(2) 0.19756(2) 0.30144(2) 0.01700(4) Uani 1 1 d . . . . .
Fe1 Fe -0.08265(2) 0.28251(2) 0.16745(2) 0.01921(5) Uani 1 1 d . . . . .
Fe2 Fe 0.24991(3) 0.28168(2) 0.08681(2) 0.01959(5) Uani 1 1 d . . . . .
S1 S -0.03905(4) 0.43243(3) 0.11796(3) 0.01740(7) Uani 1 1 d . . . . .
S2 S 0.16636(4) 0.40139(3) 0.02874(3) 0.01758(7) Uani 1 1 d . . . . .
S3 S 0.06907(5) 0.30091(3) 0.31778(3) 0.02167(8) Uani 1 1 d . . . . .
S4 S 0.30823(5) 0.31358(3) 0.26118(3) 0.02207(8) Uani 1 1 d . . . . .
O1 O -0.32675(19) 0.2312(2) 0.1869(2) 0.0586(6) Uani 1 1 d . . . . .
O2 O -0.13647(16) 0.12611(13) -0.00481(12) 0.0335(3) Uani 1 1 d . . . . .
O3 O 0.4667(2) 0.29071(17) 0.02672(17) 0.0458(5) Uani 1 1 d . . . . .
O4 O 0.08845(18) 0.08206(13) -0.01836(16) 0.0405(4) Uani 1 1 d . . . . .
N1 N -0.22209(17) 0.26193(16) 0.18988(15) 0.0303(3) Uani 1 1 d . . . . .
N2 N -0.09433(16) 0.19295(12) 0.06741(12) 0.0231(3) Uani 1 1 d . . . . .
N3 N 0.38442(17) 0.29589(13) 0.05774(14) 0.0260(3) Uani 1 1 d . . . . .
N4 N 0.14133(17) 0.16546(13) 0.03023(13) 0.0255(3) Uani 1 1 d . . . . .
N5 N 0.15857(14) 0.60107(11) 0.27593(11) 0.0181(2) Uani 1 1 d . . . . .
N6 N 0.34026(14) 0.58969(11) 0.18115(11) 0.0184(2) Uani 1 1 d . . . . .
N7 N 0.06278(16) 0.09871(12) 0.34909(12) 0.0228(3) Uani 1 1 d . . . . .
N8 N 0.28545(15) 0.11197(12) 0.30110(11) 0.0209(3) Uani 1 1 d . . . . .
C1 C -0.07249(18) 0.52327(14) 0.20597(13) 0.0211(3) Uani 1 1 d . . . . .
H1A H -0.0860 0.5796 0.1767 0.025 Uiso 1 1 calc R . . . .
H1B H -0.1495 0.4891 0.2211 0.025 Uiso 1 1 calc R . . . .
C2 C 0.03842(18) 0.56418(14) 0.30010(13) 0.0207(3) Uani 1 1 d . . . . .
H2A H 0.0285 0.6211 0.3450 0.025 Uiso 1 1 calc R . . . .
H2B H 0.0418 0.5099 0.3354 0.025 Uiso 1 1 calc R . . . .
C3 C 0.26137(18) 0.61086(14) 0.36862(13) 0.0219(3) Uani 1 1 d . . . . .
H3 H 0.246(3) 0.644(2) 0.418(2) 0.026 Uiso 1 1 d R . . . .
C4 C 0.39331(18) 0.66072(14) 0.36722(13) 0.0236(3) Uani 1 1 d . . . . .
H4A H 0.4023 0.7307 0.3600 0.028 Uiso 1 1 calc R . . . .
H4B H 0.4538 0.6661 0.4321 0.028 Uiso 1 1 calc R . . . .
C5 C 0.42673(17) 0.60396(14) 0.28432(13) 0.0218(3) Uani 1 1 d . . . . .
H5A H 0.4251 0.5362 0.2950 0.026 Uiso 1 1 calc R . . . .
H5B H 0.5138 0.6415 0.2880 0.026 Uiso 1 1 calc R . . . .
C6 C 0.17020(18) 0.70301(13) 0.25129(13) 0.0212(3) Uani 1 1 d . . . . .
H6A H 0.2315 0.7580 0.3092 0.025 Uiso 1 1 calc R . . . .
H6B H 0.0877 0.7140 0.2397 0.025 Uiso 1 1 calc R . . . .
C7 C 0.21248(18) 0.70962(13) 0.15939(13) 0.0215(3) Uani 1 1 d . . . . .
H7A H 0.2192 0.7781 0.1484 0.026 Uiso 1 1 calc R . . . .
H7B H 0.1457 0.6593 0.1008 0.026 Uiso 1 1 calc R . . . .
C8 C 0.33663(18) 0.69151(13) 0.16230(14) 0.0216(3) Uani 1 1 d . . . . .
H8A H 0.3520 0.6955 0.0978 0.026 Uiso 1 1 calc R . . . .
H8B H 0.4056 0.7466 0.2156 0.026 Uiso 1 1 calc R . . . .
C9 C 0.39792(17) 0.54285(14) 0.11078(13) 0.0209(3) Uani 1 1 d . . . . .
H9A H 0.4327 0.4931 0.1383 0.025 Uiso 1 1 calc R . . . .
H9B H 0.4679 0.5965 0.1036 0.025 Uiso 1 1 calc R . . . .
C10 C 0.30105(17) 0.49020(14) 0.01017(13) 0.0207(3) Uani 1 1 d . . . . .
H10A H 0.3368 0.4528 -0.0337 0.025 Uiso 1 1 calc R . . . .
H10B H 0.2743 0.5409 -0.0220 0.025 Uiso 1 1 calc R . . . .
C11 C -0.0164(2) 0.24000(18) 0.39456(16) 0.0310(4) Uani 1 1 d . . . . .
H11A H 0.0373 0.2613 0.4653 0.037 Uiso 1 1 calc R . . . .
H11B H -0.0929 0.2593 0.3908 0.037 Uiso 1 1 calc R . . . .
C12 C -0.0515(2) 0.12684(17) 0.35398(17) 0.0295(4) Uani 1 1 d . . . . .
H12A H -0.0909 0.0909 0.3975 0.035 Uiso 1 1 calc R . . . .
H12B H -0.1135 0.1052 0.2862 0.035 Uiso 1 1 calc R . . . .
C13 C 0.1361(2) 0.09712(17) 0.45256(15) 0.0289(4) Uani 1 1 d . . . . .
H13A H 0.1047 0.1308 0.5026 0.035 Uiso 1 1 calc R . . . .
H13B H 0.1207 0.0255 0.4561 0.035 Uiso 1 1 calc R . . . .
C14 C 0.2765(2) 0.14998(16) 0.47888(14) 0.0287(4) Uani 1 1 d . . . . .
H14A H 0.3176 0.1453 0.5467 0.034 Uiso 1 1 calc R . . . .
H14B H 0.2911 0.2231 0.4820 0.034 Uiso 1 1 calc R . . . .
C15 C 0.3416(2) 0.11004(15) 0.40883(14) 0.0268(4) Uani 1 1 d . . . . .
H15A H 0.3359 0.0391 0.4108 0.032 Uiso 1 1 calc R . . . .
H15B H 0.4318 0.1517 0.4330 0.032 Uiso 1 1 calc R . . . .
C16 C 0.0124(2) -0.00544(15) 0.27880(17) 0.0277(4) Uani 1 1 d . . . . .
H16A H -0.0314 -0.0008 0.2116 0.033 Uiso 1 1 calc R . . . .
H16B H -0.0507 -0.0502 0.3015 0.033 Uiso 1 1 calc R . . . .
C17 C 0.1115(2) -0.05436(15) 0.27020(18) 0.0303(4) Uani 1 1 d . . . . .
H17A H 0.1507 -0.0642 0.3362 0.036 Uiso 1 1 calc R . . . .
H17B H 0.0701 -0.1225 0.2226 0.036 Uiso 1 1 calc R . . . .
C18 C 0.2136(2) 0.00680(14) 0.23566(15) 0.0257(3) Uani 1 1 d . . . . .
H18A H 0.2736 -0.0307 0.2314 0.031 Uiso 1 1 calc R . . . .
H18B H 0.1749 0.0119 0.1674 0.031 Uiso 1 1 calc R . . . .
C19 C 0.39091(18) 0.15287(16) 0.26072(15) 0.0251(3) Uani 1 1 d . . . . .
H19A H 0.3600 0.1308 0.1867 0.030 Uiso 1 1 calc R . . . .
H19B H 0.4592 0.1249 0.2844 0.030 Uiso 1 1 calc R . . . .
C20 C 0.44161(19) 0.26722(17) 0.29422(16) 0.0285(4) Uani 1 1 d . . . . .
H20A H 0.5034 0.2940 0.2605 0.034 Uiso 1 1 calc R . . . .
H20B H 0.4840 0.2900 0.3674 0.034 Uiso 1 1 calc R . . . .
O9 O -0.5451(5) -0.0882(4) 0.3404(4) 0.0260(11) Uani 0.25 1 d . . P . .
H9C H -0.4724 -0.0416 0.3537 0.039 Uiso 0.25 1 d G . P . .
H9D H -0.5614 -0.1319 0.2840 0.039 Uiso 0.25 1 d G . P . .
C1S C 0.7225(6) 0.5206(6) 0.3833(5) 0.0560(16) Uani 0.527(7) 1 d D U P A 1
H1SA H 0.7647 0.5889 0.3763 0.067 Uiso 0.527(7) 1 calc R . P A 1
H1SB H 0.6670 0.4781 0.3161 0.067 Uiso 0.527(7) 1 calc R . P A 1
Cl2S Cl 0.8361(5) 0.4660(4) 0.4279(3) 0.0707(11) Uani 0.527(7) 1 d D U P A 1
Cl3S Cl 0.63123(7) 0.53227(5) 0.46147(5) 0.04247(13) Uani 1 1 d D U . . .
C5S C -0.4031(2) -0.0609(3) 0.1660(2) 0.0437(6) Uani 1 1 d . . . . .
H5SA H -0.3754 -0.0065 0.2287 0.052 Uiso 1 1 calc R . . . .
H5SB H -0.3996 -0.1249 0.1843 0.052 Uiso 1 1 calc R . . . .
Cl6S Cl -0.55925(6) -0.07672(5) 0.09851(6) 0.04325(14) Uani 1 1 d . . . . .
Cl7S Cl -0.30010(5) -0.02894(5) 0.09639(5) 0.03806(12) Uani 1 1 d . . . . .
B1 B 0.7745(2) 0.72107(18) 0.24935(18) 0.0268(4) Uani 1 1 d . . . . .
F1 F 0.70035(14) 0.61844(12) 0.21511(12) 0.0392(3) Uani 1 1 d . . . . .
F2 F 0.7014(2) 0.78014(17) 0.26539(19) 0.0653(6) Uani 1 1 d . . . . .
F3 F 0.8358(2) 0.74823(15) 0.18221(15) 0.0618(6) Uani 1 1 d . . . . .
F4 F 0.8642(2) 0.73324(15) 0.33984(14) 0.0595(5) Uani 1 1 d . . . . .
C1T C 0.7701(6) 0.5402(4) 0.4289(5) 0.0440(14) Uani 0.473(7) 1 d D U P A 2
H1TA H 0.7695 0.5739 0.3734 0.053 Uiso 0.473(7) 1 calc R . P A 2
H1TB H 0.8441 0.5829 0.4869 0.053 Uiso 0.473(7) 1 calc R . P A 2
Cl2T Cl 0.7848(2) 0.41987(19) 0.39209(17) 0.0381(5) Uani 0.473(7) 1 d D U P A 2
B2 B -0.2978(6) 0.1284(4) 0.4700(4) 0.0217(10) Uani 0.498(10) 1 d D U P B 1
F5 F -0.3705(4) 0.1141(3) 0.5328(3) 0.0244(7) Uani 0.498(10) 1 d D U P B 1
F6 F -0.1722(6) 0.1629(6) 0.5284(5) 0.0372(14) Uani 0.498(10) 1 d D U P B 1
F7 F -0.3197(7) 0.0376(4) 0.4042(5) 0.0531(16) Uani 0.498(10) 1 d D U P B 1
F8 F -0.3239(3) 0.1983(3) 0.4186(4) 0.0367(10) Uani 0.498(10) 1 d D U P B 1
B2A B -0.2886(10) 0.1325(8) 0.4589(8) 0.024(2) Uani 0.272(10) 1 d D U P B 2
F5A F -0.3786(7) 0.1367(9) 0.5060(7) 0.039(2) Uani 0.272(10) 1 d D U P B 2
F6A F -0.1711(9) 0.1893(7) 0.5278(8) 0.0220(17) Uani 0.272(10) 1 d D U P B 2
F7A F -0.2893(8) 0.0350(6) 0.4278(8) 0.0299(16) Uani 0.272(10) 1 d D U P B 2
F8A F -0.3105(6) 0.1682(7) 0.3746(8) 0.038(2) Uani 0.272(10) 1 d D U P B 2
O5 O 0.0883(15) 0.2970(10) 0.1526(9) 0.028(3) Uani 0.1142 1 d . . P . .
H5C H 0.0863 0.3567 0.1457 0.042 Uiso 0.1142 1 d G . P . .
H5D H 0.1174 0.2703 0.1080 0.042 Uiso 0.1142 1 d G . P . .

loop_
_atom_site_aniso_label
_atom_site_aniso_U_11
_atom_site_aniso_U_22
_atom_site_aniso_U_33
_atom_site_aniso_U_23
_atom_site_aniso_U_13
_atom_site_aniso_U_12
Ni1 0.01699(9) 0.01518(8) 0.01334(8) 0.00397(6) 0.00479(7) 0.00695(7)
Ni2 0.02138(10) 0.01622(9) 0.01496(8) 0.00486(7) 0.00519(7) 0.00854(7)
Fe1 0.01964(11) 0.02085(11) 0.01959(10) 0.00661(8) 0.00732(8) 0.00856(8)
Fe2 0.02209(11) 0.01982(10) 0.02052(11) 0.00646(8) 0.00911(9) 0.00960(8)
S1 0.01760(16) 0.02069(16) 0.01513(15) 0.00455(12) 0.00491(12) 0.00842(13)
S2 0.01878(16) 0.02001(16) 0.01479(15) 0.00302(12) 0.00534(13) 0.00849(13)
S3 0.0269(2) 0.02208(18) 0.01985(17) 0.00720(14) 0.00676(15) 0.01345(15)
S4 0.0268(2) 0.02008(17) 0.02127(18) 0.00707(14) 0.00893(15) 0.00844(15)
O1 0.0278(9) 0.0945(19) 0.0649(14) 0.0311(13) 0.0245(9) 0.0220(10)
O2 0.0335(8) 0.0312(7) 0.0290(7) -0.0025(6) 0.0052(6) 0.0102(6)
O3 0.0428(10) 0.0545(11) 0.0620(13) 0.0245(10) 0.0370(10) 0.0257(9)
O4 0.0364(9) 0.0263(7) 0.0521(11) -0.0021(7) 0.0179(8) 0.0032(6)
N1 0.0248(8) 0.0428(10) 0.0317(8) 0.0158(7) 0.0137(7) 0.0160(7)
N2 0.0245(7) 0.0218(6) 0.0228(7) 0.0046(5) 0.0063(5) 0.0088(5)
N3 0.0278(8) 0.0275(7) 0.0304(8) 0.0117(6) 0.0148(6) 0.0137(6)
N4 0.0266(7) 0.0229(7) 0.0289(8) 0.0058(6) 0.0118(6) 0.0084(6)
N5 0.0224(6) 0.0184(6) 0.0159(5) 0.0054(4) 0.0062(5) 0.0096(5)
N6 0.0204(6) 0.0174(5) 0.0173(5) 0.0053(4) 0.0047(5) 0.0068(5)
N7 0.0271(7) 0.0230(6) 0.0228(6) 0.0105(5) 0.0094(6) 0.0112(6)
N8 0.0238(7) 0.0202(6) 0.0184(6) 0.0047(5) 0.0031(5) 0.0104(5)
C1 0.0238(7) 0.0250(7) 0.0198(7) 0.0065(6) 0.0085(6) 0.0141(6)
C2 0.0258(8) 0.0240(7) 0.0167(6) 0.0057(5) 0.0093(6) 0.0123(6)
C3 0.0269(8) 0.0245(7) 0.0137(6) 0.0043(5) 0.0035(6) 0.0105(6)
C4 0.0249(8) 0.0238(7) 0.0173(7) 0.0032(6) 0.0009(6) 0.0071(6)
C5 0.0198(7) 0.0239(7) 0.0187(7) 0.0058(6) 0.0012(6) 0.0066(6)
C6 0.0276(8) 0.0166(6) 0.0197(7) 0.0040(5) 0.0058(6) 0.0099(6)
C7 0.0290(8) 0.0174(6) 0.0201(7) 0.0067(5) 0.0067(6) 0.0103(6)
C8 0.0243(8) 0.0177(6) 0.0230(7) 0.0081(6) 0.0068(6) 0.0062(6)
C9 0.0192(7) 0.0234(7) 0.0213(7) 0.0073(6) 0.0073(6) 0.0074(6)
C10 0.0220(7) 0.0243(7) 0.0191(7) 0.0079(6) 0.0084(6) 0.0095(6)
C11 0.0425(12) 0.0404(11) 0.0252(8) 0.0152(8) 0.0182(8) 0.0259(9)
C12 0.0320(10) 0.0363(10) 0.0344(10) 0.0196(8) 0.0203(8) 0.0178(8)
C13 0.0396(11) 0.0319(9) 0.0217(8) 0.0140(7) 0.0115(7) 0.0160(8)
C14 0.0389(11) 0.0292(9) 0.0179(7) 0.0087(6) 0.0041(7) 0.0139(8)
C15 0.0310(9) 0.0265(8) 0.0211(7) 0.0086(6) 0.0001(7) 0.0127(7)
C16 0.0268(9) 0.0213(8) 0.0328(9) 0.0081(7) 0.0065(7) 0.0061(6)
C17 0.0350(10) 0.0179(7) 0.0348(10) 0.0051(7) 0.0064(8) 0.0090(7)
C18 0.0298(9) 0.0205(7) 0.0257(8) 0.0014(6) 0.0054(7) 0.0125(6)
C19 0.0227(8) 0.0298(8) 0.0263(8) 0.0083(7) 0.0069(6) 0.0138(7)
C20 0.0212(8) 0.0325(9) 0.0297(9) 0.0100(7) 0.0046(7) 0.0072(7)
O9 0.024(2) 0.0098(18) 0.029(3) -0.0072(17) -0.009(2) 0.0043(16)
C1S 0.063(4) 0.066(4) 0.034(3) 0.025(3) 0.012(3) 0.010(3)
Cl2S 0.119(3) 0.085(2) 0.0658(16) 0.0503(17) 0.0713(19) 0.067(2)
Cl3S 0.0481(3) 0.0466(3) 0.0349(3) 0.0151(2) 0.0032(2) 0.0251(3)
C5S 0.0313(11) 0.0666(18) 0.0432(13) 0.0299(13) 0.0153(10) 0.0190(11)
Cl6S 0.0281(2) 0.0450(3) 0.0652(4) 0.0251(3) 0.0178(3) 0.0159(2)
Cl7S 0.0267(2) 0.0483(3) 0.0389(3) 0.0125(2) 0.0122(2) 0.0093(2)
B1 0.0295(10) 0.0270(9) 0.0264(9) 0.0057(7) 0.0112(8) 0.0116(8)
F1 0.0302(7) 0.0357(7) 0.0440(8) 0.0016(6) 0.0129(6) 0.0028(5)
F2 0.0833(15) 0.0623(12) 0.0884(15) 0.0326(11) 0.0486(13) 0.0558(12)
F3 0.0825(14) 0.0458(9) 0.0556(11) 0.0042(8) 0.0480(11) 0.0000(9)
F4 0.0584(11) 0.0535(10) 0.0425(9) 0.0066(8) -0.0109(8) 0.0087(9)
C1T 0.067(4) 0.029(2) 0.031(3) 0.0067(19) 0.020(3) 0.004(2)
Cl2T 0.0502(10) 0.0385(9) 0.0372(8) 0.0150(7) 0.0244(7) 0.0193(7)
B2 0.022(2) 0.026(2) 0.0237(19) 0.0101(15) 0.0107(15) 0.0131(16)
F5 0.0208(13) 0.0245(13) 0.0287(17) 0.0054(10) 0.0111(12) 0.0063(9)
F6 0.0279(19) 0.074(4) 0.027(2) 0.028(3) 0.0148(14) 0.030(2)
F7 0.070(4) 0.047(2) 0.035(2) -0.0133(18) 0.014(2) 0.025(2)
F8 0.0324(15) 0.0420(18) 0.036(2) 0.0245(17) 0.0032(13) 0.0106(12)
B2A 0.025(3) 0.029(4) 0.029(3) 0.013(3) 0.021(3) 0.012(3)
F5A 0.019(2) 0.059(5) 0.034(4) -0.012(3) 0.009(2) 0.018(3)
F6A 0.015(2) 0.026(3) 0.018(3) -0.005(2) 0.0033(18) 0.003(2)
F7A 0.033(3) 0.022(2) 0.046(4) 0.014(3) 0.022(3) 0.015(2)
F8A 0.023(2) 0.047(4) 0.040(4) 0.035(3) -0.004(2) 0.005(2)
O5 0.053(8) 0.022(5) 0.023(5) 0.012(4) 0.020(5) 0.022(5)

loop_
_atom_type_symbol
_atom_type_description
_atom_type_scat_dispersion_real
_atom_type_scat_dispersion_imag
_atom_type_scat_source
C C 0.0033 0.0016 'International Tables Vol C Tables 4.2.6.8 and 6.1.1.4'
H H 0.0000 0.0000 'International Tables Vol C Tables 4.2.6.8 and 6.1.1.4'
B B 0.0013 0.0007 'International Tables Vol C Tables 4.2.6.8 and 6.1.1.4'
Cl Cl 0.1484 0.1585 'International Tables Vol C Tables 4.2.6.8 and 6.1.1.4'
F F 0.0171 0.0103 'International Tables Vol C Tables 4.2.6.8 and 6.1.1.4'
Fe Fe 0.3463 0.8444 'International Tables Vol C Tables 4.2.6.8 and 6.1.1.4'
N N 0.0061 0.0033 'International Tables Vol C Tables 4.2.6.8 and 6.1.1.4'
Ni Ni 0.3393 1.1124 'International Tables Vol C Tables 4.2.6.8 and 6.1.1.4'
O O 0.0106 0.0060 'International Tables Vol C Tables 4.2.6.8 and 6.1.1.4'
S S 0.1246 0.1234 'International Tables Vol C Tables 4.2.6.8 and 6.1.1.4'

loop_
_geom_angle_atom_site_label_1
_geom_angle_atom_site_label_2
_geom_angle_atom_site_label_3
_geom_angle
S1 Ni1 S2 89.223(17)
S1 Ni1 H5C 57.9
S2 Ni1 H5C 63.6
N5 Ni1 S1 89.79(5)
N5 Ni1 S2 177.80(4)
N5 Ni1 N6 90.17(6)
N5 Ni1 H5C 117.4
N6 Ni1 S1 168.15(4)
N6 Ni1 S2 90.40(4)
N6 Ni1 H5C 131.7
S3 Ni2 S4 88.85(2)
N7 Ni2 S3 90.09(5)
N7 Ni2 S4 175.48(5)
N8 Ni2 S3 173.89(5)
N8 Ni2 S4 90.23(5)
N8 Ni2 N7 90.36(7)
S1 Fe1 S3 109.815(19)
N1 Fe1 S1 107.49(7)
N1 Fe1 S3 107.24(7)
N2 Fe1 S1 104.18(6)
N2 Fe1 S3 117.04(6)
N2 Fe1 N1 110.72(9)
S2 Fe2 S4 112.243(18)
S2 Fe2 H5D 70.2
S4 Fe2 H5D 77.6
N3 Fe2 S2 106.61(6)
N3 Fe2 S4 105.77(7)
N3 Fe2 N4 112.89(9)
N3 Fe2 H5D 176.2
N4 Fe2 S2 107.50(6)
N4 Fe2 S4 111.78(6)
N4 Fe2 H5D 66.9
Ni1 S1 Fe1 109.573(19)
C1 S1 Ni1 98.56(6)
C1 S1 Fe1 105.68(6)
Ni1 S2 Fe2 106.442(19)
C10 S2 Ni1 95.62(6)
C10 S2 Fe2 102.77(6)
Ni2 S3 Fe1 111.98(2)
C11 S3 Ni2 97.29(7)
C11 S3 Fe1 106.05(8)
Ni2 S4 Fe2 108.95(2)
C20 S4 Ni2 96.72(7)
C20 S4 Fe2 104.32(7)
O1 N1 Fe1 165.4(2)
O2 N2 Fe1 161.61(16)
O3 N3 Fe2 169.1(2)
O4 N4 Fe2 163.78(17)
C2 N5 Ni1 112.09(11)
C2 N5 C3 105.23(13)
C2 N5 C6 109.16(13)
C3 N5 Ni1 110.51(11)
C3 N5 C6 111.47(14)
C6 N5 Ni1 108.39(10)
C5 N6 Ni1 112.67(11)
C5 N6 C8 110.75(13)
C8 N6 Ni1 107.16(11)
C9 N6 Ni1 112.50(11)
C9 N6 C5 105.19(14)
C9 N6 C8 108.55(13)
C12 N7 Ni2 111.85(12)
C12 N7 C13 109.51(16)
C13 N7 Ni2 107.96(13)
C16 N7 Ni2 111.55(12)
C16 N7 C12 104.94(16)
C16 N7 C13 111.04(15)
C15 N8 Ni2 107.53(12)
C18 N8 Ni2 111.34(12)
C18 N8 C15 111.30(15)
C18 N8 C19 105.61(15)
C19 N8 Ni2 112.44(11)
C19 N8 C15 108.64(15)
S1 C1 H1A 110.1
S1 C1 H1B 110.1
H1A C1 H1B 108.4
C2 C1 S1 107.98(12)
C2 C1 H1A 110.1
C2 C1 H1B 110.1
N5 C2 C1 110.50(14)
N5 C2 H2A 109.6
N5 C2 H2B 109.6
C1 C2 H2A 109.6
C1 C2 H2B 109.6
H2A C2 H2B 108.1
N5 C3 H3 106.2(19)
N5 C3 C4 114.90(14)
C4 C3 H3 111.6(19)
C3 C4 H4A 108.8
C3 C4 H4B 108.8
H4A C4 H4B 107.7
C5 C4 C3 113.64(15)
C5 C4 H4A 108.8
C5 C4 H4B 108.8
N6 C5 H5A 108.8
N6 C5 H5B 108.8
C4 C5 N6 113.99(15)
C4 C5 H5A 108.8
C4 C5 H5B 108.8
H5A C5 H5B 107.7
N5 C6 H6A 109.1
N5 C6 H6B 109.1
N5 C6 C7 112.53(13)
H6A C6 H6B 107.8
C7 C6 H6A 109.1
C7 C6 H6B 109.1
C6 C7 H7A 108.1
C6 C7 H7B 108.1
C6 C7 C8 116.66(15)
H7A C7 H7B 107.3
C8 C7 H7A 108.1
C8 C7 H7B 108.1
N6 C8 C7 113.67(14)
N6 C8 H8A 108.8
N6 C8 H8B 108.8
C7 C8 H8A 108.8
C7 C8 H8B 108.8
H8A C8 H8B 107.7
N6 C9 H9A 109.6
N6 C9 H9B 109.6
N6 C9 C10 110.34(14)
H9A C9 H9B 108.1
C10 C9 H9A 109.6
C10 C9 H9B 109.6
S2 C10 H10A 110.1
S2 C10 H10B 110.1
C9 C10 S2 108.02(12)
C9 C10 H10A 110.1
C9 C10 H10B 110.1
H10A C10 H10B 108.4
S3 C11 H11A 110.3
S3 C11 H11B 110.3
H11A C11 H11B 108.6
C12 C11 S3 106.88(14)
C12 C11 H11A 110.3
C12 C11 H11B 110.3
N7 C12 C11 110.51(18)
N7 C12 H12A 109.5
N7 C12 H12B 109.5
C11 C12 H12A 109.5
C11 C12 H12B 109.5
H12A C12 H12B 108.1
N7 C13 H13A 109.0
N7 C13 H13B 109.0
H13A C13 H13B 107.8
C14 C13 N7 112.91(16)
C14 C13 H13A 109.0
C14 C13 H13B 109.0
C13 C14 H14A 108.1
C13 C14 H14B 108.1
C13 C14 C15 116.74(18)
H14A C14 H14B 107.3
C15 C14 H14A 108.1
C15 C14 H14B 108.1
N8 C15 H15A 108.9
N8 C15 H15B 108.9
C14 C15 N8 113.20(16)
C14 C15 H15A 108.9
C14 C15 H15B 108.9
H15A C15 H15B 107.8
N7 C16 H16A 108.7
N7 C16 H16B 108.7
N7 C16 C17 114.32(17)
H16A C16 H16B 107.6
C17 C16 H16A 108.7
C17 C16 H16B 108.7
C16 C17 H17A 108.8
C16 C17 H17B 108.8
H17A C17 H17B 107.7
C18 C17 C16 113.85(17)
C18 C17 H17A 108.8
C18 C17 H17B 108.8
N8 C18 C17 114.86(16)
N8 C18 H18A 108.6
N8 C18 H18B 108.6
C17 C18 H18A 108.6
C17 C18 H18B 108.6
H18A C18 H18B 107.5
N8 C19 H19A 109.5
N8 C19 H19B 109.5
N8 C19 C20 110.75(16)
H19A C19 H19B 108.1
C20 C19 H19A 109.5
C20 C19 H19B 109.5
S4 C20 H20A 110.2
S4 C20 H20B 110.2
C19 C20 S4 107.38(13)
C19 C20 H20A 110.2
C19 C20 H20B 110.2
H20A C20 H20B 108.5
H9C O9 H9D 109.5
H1SA C1S H1SB 107.8
Cl2S C1S H1SA 109.1
Cl2S C1S H1SB 109.1
Cl3S C1S H1SA 109.1
Cl3S C1S H1SB 109.1
Cl3S C1S Cl2S 112.6(3)
H5SA C5S H5SB 107.9
Cl6S C5S H5SA 109.3
Cl6S C5S H5SB 109.3
Cl7S C5S H5SA 109.3
Cl7S C5S H5SB 109.3
Cl7S C5S Cl6S 111.72(15)
F2 B1 F1 109.9(2)
F2 B1 F3 111.8(2)
F2 B1 F4 108.9(2)
F3 B1 F1 109.96(18)
F3 B1 F4 108.5(2)
F4 B1 F1 107.62(19)
Cl3S C1T H1TA 109.2
Cl3S C1T H1TB 109.2
H1TA C1T H1TB 107.9
Cl2T C1T Cl3S 112.2(3)
Cl2T C1T H1TA 109.2
Cl2T C1T H1TB 109.2
F5 B2 F6 107.9(5)
F7 B2 F5 110.2(5)
F7 B2 F6 107.8(5)
F7 B2 F8 110.2(5)
F8 B2 F5 110.1(4)
F8 B2 F6 110.6(5)
F5A B2A F6A 107.8(9)
F7A B2A F5A 112.1(8)
F7A B2A F6A 108.1(8)
F7A B2A F8A 106.1(8)
F8A B2A F5A 111.2(8)
F8A B2A F6A 111.6(9)
H5C O5 H5D 109.5

loop_
_geom_bond_atom_site_label_1
_geom_bond_atom_site_label_2
_geom_bond_distance
Ni1 S1 2.1833(5)
Ni1 S2 2.1875(5)
Ni1 N5 1.9745(14)
Ni1 N6 1.9860(15)
Ni1 H5C 1.9950
Ni2 S3 2.1779(5)
Ni2 S4 2.1842(5)
Ni2 N7 1.9813(16)
Ni2 N8 1.9755(15)
Fe1 S1 2.3112(5)
Fe1 S3 2.3357(5)
Fe1 N1 1.6888(18)
Fe1 N2 1.6882(16)
Fe2 S2 2.3341(5)
Fe2 S4 2.3404(6)
Fe2 N3 1.6860(17)
Fe2 N4 1.6877(17)
Fe2 H5D 1.6148
S1 C1 1.8271(17)
S2 C10 1.8306(18)
S3 C11 1.827(2)
S4 C20 1.828(2)
O1 N1 1.163(3)
O2 N2 1.165(2)
O3 N3 1.164(2)
O4 N4 1.166(2)
N5 C2 1.500(2)
N5 C3 1.502(2)
N5 C6 1.517(2)
N6 C5 1.507(2)
N6 C8 1.516(2)
N6 C9 1.499(2)
N7 C12 1.500(3)
N7 C13 1.518(3)
N7 C16 1.498(3)
N8 C15 1.522(2)
N8 C18 1.495(2)
N8 C19 1.502(3)
C1 H1A 0.9900
C1 H1B 0.9900
C1 C2 1.506(3)
C2 H2A 0.9900
C2 H2B 0.9900
C3 H3 0.87(3)
C3 C4 1.511(3)
C4 H4A 0.9900
C4 H4B 0.9900
C4 C5 1.507(3)
C5 H5A 0.9900
C5 H5B 0.9900
C6 H6A 0.9900
C6 H6B 0.9900
C6 C7 1.522(3)
C7 H7A 0.9900
C7 H7B 0.9900
C7 C8 1.524(3)
C8 H8A 0.9900
C8 H8B 0.9900
C9 H9A 0.9900
C9 H9B 0.9900
C9 C10 1.502(3)
C10 H10A 0.9900
C10 H10B 0.9900
C11 H11A 0.9900
C11 H11B 0.9900
C11 C12 1.504(3)
C12 H12A 0.9900
C12 H12B 0.9900
C13 H13A 0.9900
C13 H13B 0.9900
C13 C14 1.516(3)
C14 H14A 0.9900
C14 H14B 0.9900
C14 C15 1.520(3)
C15 H15A 0.9900
C15 H15B 0.9900
C16 H16A 0.9900
C16 H16B 0.9900
C16 C17 1.514(3)
C17 H17A 0.9900
C17 H17B 0.9900
C17 C18 1.511(3)
C18 H18A 0.9900
C18 H18B 0.9900
C19 H19A 0.9900
C19 H19B 0.9900
C19 C20 1.503(3)
C20 H20A 0.9900
C20 H20B 0.9900
O9 H9C 0.8702
O9 H9D 0.8699
C1S H1SA 0.9900
C1S H1SB 0.9900
C1S Cl2S 1.744(5)
C1S Cl3S 1.740(5)
Cl3S C1T 1.771(5)
C5S H5SA 0.9900
C5S H5SB 0.9900
C5S Cl6S 1.763(3)
C5S Cl7S 1.757(3)
B1 F1 1.396(3)
B1 F2 1.373(3)
B1 F3 1.377(3)
B1 F4 1.393(3)
C1T H1TA 0.9900
C1T H1TB 0.9900
C1T Cl2T 1.756(5)
B2 F5 1.383(6)
B2 F6 1.389(6)
B2 F7 1.371(5)
B2 F8 1.379(6)
B2A F5A 1.386(8)
B2A F6A 1.393(8)
B2A F7A 1.369(8)
B2A F8A 1.375(8)
O5 H5C 0.8700
O5 H5D 0.8701

loop_
_geom_torsion_atom_site_label_1
_geom_torsion_atom_site_label_2
_geom_torsion_atom_site_label_3
_geom_torsion_atom_site_label_4
_geom_torsion
Ni1 S1 C1 C2 -33.06(13)
Ni1 S2 C10 C9 42.21(12)
Ni1 N5 C2 C1 -43.93(16)
Ni1 N5 C3 C4 66.66(17)
Ni1 N5 C6 C7 -13.21(18)
Ni1 N6 C5 C4 -63.20(17)
Ni1 N6 C8 C7 14.15(17)
Ni1 N6 C9 C10 36.30(16)
Ni2 S3 C11 C12 -39.44(15)
Ni2 S4 C20 C19 40.14(14)
Ni2 N7 C12 C11 -40.90(19)
Ni2 N7 C13 C14 -13.0(2)
Ni2 N7 C16 C17 64.6(2)
Ni2 N8 C15 C14 13.8(2)
Ni2 N8 C18 C17 -64.82(19)
Ni2 N8 C19 C20 38.20(18)
Fe1 S1 C1 C2 80.15(12)
Fe1 S3 C11 C12 76.00(15)
Fe2 S2 C10 C9 -66.09(12)
Fe2 S4 C20 C19 -71.43(14)
S1 Fe1 N1 O1 109.2(8)
S1 Fe1 N2 O2 -102.1(5)
S1 C1 C2 N5 50.68(16)
S2 Fe2 N3 O3 -110.0(10)
S2 Fe2 N4 O4 116.2(7)
S3 Fe1 N1 O1 -132.7(8)
S3 Fe1 N2 O2 136.5(5)
S3 C11 C12 N7 53.78(19)
S4 Fe2 N3 O3 130.4(9)
S4 Fe2 N4 O4 -120.2(7)
N1 Fe1 N2 O2 13.2(5)
N2 Fe1 N1 O1 -4.0(8)
N3 Fe2 N4 O4 -1.1(7)
N4 Fe2 N3 O3 7.8(10)
N5 C3 C4 C5 -60.8(2)
N5 C6 C7 C8 -57.1(2)
N6 C9 C10 S2 -53.33(16)
N7 C13 C14 C15 -57.5(2)
N7 C16 C17 C18 -58.6(2)
N8 C19 C20 S4 -52.71(18)
C2 N5 C3 C4 -172.14(15)
C2 N5 C6 C7 -135.55(15)
C3 N5 C2 C1 -164.10(14)
C3 N5 C6 C7 108.62(17)
C3 C4 C5 N6 58.0(2)
C5 N6 C8 C7 -109.10(17)
C5 N6 C9 C10 159.30(14)
C6 N5 C2 C1 76.15(17)
C6 N5 C3 C4 -53.94(19)
C6 C7 C8 N6 56.6(2)
C8 N6 C5 C4 56.81(19)
C8 N6 C9 C10 -82.11(17)
C9 N6 C5 C4 173.90(15)
C9 N6 C8 C7 135.89(15)
C12 N7 C13 C14 -134.98(18)
C12 N7 C16 C17 -174.14(17)
C13 N7 C12 C11 78.74(19)
C13 N7 C16 C17 -55.9(2)
C13 C14 C15 N8 57.2(2)
C15 N8 C18 C17 55.1(2)
C15 N8 C19 C20 -80.70(18)
C16 N7 C12 C11 -162.00(16)
C16 N7 C13 C14 109.60(19)
C16 C17 C18 N8 58.9(2)
C18 N8 C15 C14 -108.43(19)
C18 N8 C19 C20 159.81(15)
C19 N8 C15 C14 135.69(17)
C19 N8 C18 C17 172.87(16)
C1S Cl3S C1T Cl2T -72.6(7)
Cl2S C1S Cl3S C1T 45.5(5)
